data_4085578
loop_
_publ_author_name
'Arikawa, Yasuhiro'
'Yamaguchi, Soseki'
'Otsubo, Yuji'
'Onishi, Masayoshi'
'Umakoshi, Keisuke'

_publ_section_title
;
 Ortho&#x2212;Nitrosation of Anilines on a Ruthenium
 Hydridotris(pyrazolyl)borato Complex and Oxidation of the Resulting
 Coordinated Amine Groups
;
_journal_issue 6
_journal_name_full Organometallics
_journal_page_first 1056
_journal_paper_doi 10.1021/om5012769
_journal_volume 34
_journal_year 2015
_chemical_formula_moiety 'C18 H21 B Cl2 N8 Ru'
_chemical_formula_sum 'C18 H21 B Cl2 N8 Ru'
_chemical_formula_weight 532.20
_space_group_IT_number 14
_symmetry_cell_setting monoclinic
_symmetry_Int_Tables_number 14
_symmetry_space_group_name_Hall '-P 2yab'
_symmetry_space_group_name_H-M 'P 1 21/a 1'
_atom_sites_solution_hydrogens geom
_atom_sites_solution_primary direct
_atom_sites_solution_secondary difmap
_cell_angle_alpha 90.0000
_cell_angle_beta 103.5134(17)
_cell_angle_gamma 90.0000
_cell_formula_units_Z 4
_cell_length_a 14.8898(17)
_cell_length_b 9.8923(10)
_cell_length_c 15.1450(17)
_cell_measurement_reflns_used 6814
_cell_measurement_temperature 93
_cell_measurement_theta_max 27.48
_cell_measurement_theta_min 3.01
_cell_volume 2169.0(4)
_computing_cell_refinement CrystalClear
_computing_data_collection 'CrystalClear (Rigaku Inc., 2008)'
_computing_data_reduction CrystalClear
_computing_molecular_graphics 'CrystalStructure 4.0'
_computing_publication_material 'CrystalStructure 4.0 (Rigaku, 2010)'
_computing_structure_refinement 'CRYSTALS (Carruthers, et al., 1999)'
_computing_structure_solution 'SIR2004 (Burla, et al., 2005)'
_diffrn_ambient_temperature 93
_diffrn_detector_area_resol_mean 7.314
_diffrn_measured_fraction_theta_full 0.992
_diffrn_measured_fraction_theta_max 0.992
_diffrn_measurement_device_type 'Rigaku Saturn70'
_diffrn_measurement_method \w
_diffrn_radiation_type 'Mo K\a'
_diffrn_radiation_wavelength 0.71075
_diffrn_reflns_av_R_equivalents 0.0211
_diffrn_reflns_limit_h_max 19
_diffrn_reflns_limit_h_min -19
_diffrn_reflns_limit_k_max 12
_diffrn_reflns_limit_k_min -12
_diffrn_reflns_limit_l_max 19
_diffrn_reflns_limit_l_min -19
_diffrn_reflns_number 17338
_diffrn_reflns_theta_full 27.48
_diffrn_reflns_theta_max 27.48
_diffrn_standards_number 0
_exptl_absorpt_coefficient_mu 0.992
_exptl_absorpt_correction_T_max 0.952
_exptl_absorpt_correction_T_min 0.850
_exptl_absorpt_correction_type multi-scan
_exptl_absorpt_process_details 'REQAB (Rigaku, 1998)'
_exptl_crystal_colour brown
_exptl_crystal_density_diffrn 1.630
_exptl_crystal_density_method 'not measured'
_exptl_crystal_description block
_exptl_crystal_F_000 1072.00
_exptl_crystal_size_max 0.180
_exptl_crystal_size_mid 0.130
_exptl_crystal_size_min 0.050
_refine_diff_density_max 0.701
_refine_diff_density_min -0.481
_refine_ls_extinction_method none
_refine_ls_goodness_of_fit_ref 1.046
_refine_ls_hydrogen_treatment mixed
_refine_ls_number_parameters 295
_refine_ls_number_reflns 4933
_refine_ls_R_factor_gt 0.0208
_refine_ls_shift/su_max 0.000
_refine_ls_structure_factor_coef Fsqd
_refine_ls_weighting_details 'w = 1/[0.0001Fo^2^ + 1.0000\s(Fo^2^)]/(4Fo^2^)'
_refine_ls_weighting_scheme calc
_refine_ls_wR_factor_ref 0.0511
_reflns_number_gt 3813
_reflns_number_total 4933
_reflns_threshold_expression F^2^>2.0\s(F^2^)
_cod_data_source_file om5012769_si_002.cif
_cod_data_source_block '_1038b'
_cod_depositor_comments 'Adding full bibliography for 4085576--4085580.cif.'
_cod_database_code 4085578

loop_
_symmetry_equiv_pos_site_id
_symmetry_equiv_pos_as_xyz
1 +X,+Y,+Z
2 1/2-X,1/2+Y,-Z
3 -X,-Y,-Z
4 1/2+X,1/2-Y,+Z

loop_
_atom_site_label
_atom_site_type_symbol
_atom_site_fract_x
_atom_site_fract_y
_atom_site_fract_z
_atom_site_U_iso_or_equiv
_atom_site_adp_type
_atom_site_occupancy
_atom_site_symmetry_multiplicity
_atom_site_calc_flag
_atom_site_refinement_flags
Ru(1) Ru 0.707000(10) 0.09469(2) 0.706000(10) 0.00913(4) Uani 1.0 4 d .
Cl(1) Cl 0.71208(3) 0.33226(4) 0.68958(3) 0.01471(12) Uani 1.0 4 d .
Cl(2) Cl 0.56812(3) 0.11074(5) 0.75857(3) 0.01487(11) Uani 1.0 4 d .
N(1) N 0.77208(10) 0.09002(16) 0.82210(10) 0.0121(4) Uani 1.0 4 d .
N(2) N 0.80711(12) 0.06122(18) 0.89662(11) 0.0187(5) Uani 1.0 4 d .
N(3) N 0.69512(10) -0.11282(15) 0.70365(10) 0.0106(4) Uani 1.0 4 d .
N(4) N 0.71322(11) -0.18378(15) 0.63336(10) 0.0118(4) Uani 1.0 4 d .
N(5) N 0.82364(10) 0.07383(15) 0.65565(10) 0.0117(4) Uani 1.0 4 d .
N(6) N 0.82657(11) -0.02389(15) 0.59282(10) 0.0132(4) Uani 1.0 4 d .
N(7) N 0.63400(10) 0.08196(15) 0.57200(10) 0.0111(4) Uani 1.0 4 d .
N(8) N 0.66135(11) -0.00835(16) 0.51502(10) 0.0121(4) Uani 1.0 4 d .
C(1) C 0.67116(13) -0.20046(19) 0.76112(13) 0.0141(5) Uani 1.0 4 d .
C(2) C 0.67381(14) -0.3313(2) 0.72764(14) 0.0181(6) Uani 1.0 4 d .
C(3) C 0.70011(13) -0.31646(19) 0.64670(14) 0.0160(5) Uani 1.0 4 d .
C(4) C 0.90600(13) 0.13184(19) 0.67751(13) 0.0148(5) Uani 1.0 4 d .
C(5) C 0.96498(14) 0.0716(2) 0.62955(13) 0.0179(5) Uani 1.0 4 d .
C(6) C 0.91178(13) -0.02518(19) 0.57625(14) 0.0166(5) Uani 1.0 4 d .
C(7) C 0.56385(13) 0.15235(19) 0.52191(13) 0.0132(5) Uani 1.0 4 d .
C(8) C 0.54611(14) 0.1098(2) 0.43194(13) 0.0161(5) Uani 1.0 4 d .
C(9) C 0.60850(13) 0.0083(2) 0.43068(13) 0.0152(5) Uani 1.0 4 d .
C(10) C 0.87151(13) 0.1109(3) 0.97418(13) 0.0182(5) Uani 1.0 4 d .
C(11) C 0.90567(14) 0.2428(3) 0.97592(14) 0.0220(6) Uani 1.0 4 d .
C(12) C 0.96790(15) 0.2817(3) 1.05541(14) 0.0268(6) Uani 1.0 4 d .
C(13) C 0.99639(15) 0.1928(3) 1.12868(14) 0.0293(7) Uani 1.0 4 d .
C(14) C 0.95989(15) 0.0634(3) 1.12267(14) 0.0283(7) Uani 1.0 4 d .
C(15) C 0.89559(15) 0.0198(3) 1.04637(14) 0.0230(6) Uani 1.0 4 d .
C(16) C 0.88051(16) 0.3403(3) 0.89781(14) 0.0259(6) Uani 1.0 4 d .
C(17) C 1.06669(16) 0.2375(3) 1.21199(15) 0.0409(8) Uani 1.0 4 d .
C(18) C 0.85356(18) -0.1192(3) 1.04129(15) 0.0328(7) Uani 1.0 4 d .
B(1) B 0.73960(15) -0.1092(3) 0.55332(15) 0.0139(6) Uani 1.0 4 d .
H(1) H 0.7507(14) -0.184(2) 0.5035(14) 0.010(5) Uiso 1.0 4 d .
H(2) H 0.6545 -0.1768 0.8174 0.0172 Uiso 1.0 4 calc R
H(3) H 0.6601 -0.4148 0.7553 0.0221 Uiso 1.0 4 calc R
H(4) H 0.7079 -0.3892 0.6062 0.0194 Uiso 1.0 4 calc R
H(5) H 0.9229 0.2054 0.7205 0.0169 Uiso 1.0 4 calc R
H(6) H 1.0293 0.0932 0.6330 0.0219 Uiso 1.0 4 calc R
H(7) H 0.9322 -0.0845 0.5338 0.0212 Uiso 1.0 4 calc R
H(8) H 0.5302 0.2229 0.5449 0.0154 Uiso 1.0 4 calc R
H(9) H 0.4996 0.1445 0.3811 0.0185 Uiso 1.0 4 calc R
H(10) H 0.6137 -0.0431 0.3776 0.0182 Uiso 1.0 4 calc R
H(11) H 0.9923 0.3730 1.0603 0.0319 Uiso 1.0 4 calc R
H(12) H 0.9799 0.0017 1.1732 0.0338 Uiso 1.0 4 calc R
H(13) H 0.9237 0.3306 0.8592 0.0310 Uiso 1.0 4 calc R
H(14) H 0.8832 0.4320 0.9210 0.0308 Uiso 1.0 4 calc R
H(15) H 0.8185 0.3211 0.8629 0.0308 Uiso 1.0 4 calc R
H(16) H 1.1282 0.2159 1.2050 0.0481 Uiso 1.0 4 calc R
H(17) H 1.0556 0.1912 1.2649 0.0482 Uiso 1.0 4 calc R
H(18) H 1.0616 0.3343 1.2198 0.0479 Uiso 1.0 4 calc R
H(19) H 0.7980 -0.1162 1.0642 0.0410 Uiso 1.0 4 calc R
H(20) H 0.8974 -0.1813 1.0777 0.0411 Uiso 1.0 4 calc R
H(21) H 0.8382 -0.1496 0.9787 0.0412 Uiso 1.0 4 calc R

loop_
_atom_site_aniso_label
_atom_site_aniso_U_11
_atom_site_aniso_U_22
_atom_site_aniso_U_33
_atom_site_aniso_U_12
_atom_site_aniso_U_13
_atom_site_aniso_U_23
Ru(1) 0.00950(7) 0.00798(7) 0.00946(7) -0.00018(6) 0.00130(5) -0.00095(6)
Cl(1) 0.0172(3) 0.0086(2) 0.0173(3) 0.00012(18) 0.00188(19) -0.00069(17)
Cl(2) 0.0127(2) 0.0168(3) 0.0158(3) 0.00171(18) 0.00484(17) -0.00177(19)
N(1) 0.0118(8) 0.0104(8) 0.0150(8) 0.0004(7) 0.0048(7) -0.0005(7)
N(2) 0.0195(9) 0.0233(10) 0.0129(9) 0.0004(8) 0.0027(7) 0.0021(7)
N(3) 0.0105(8) 0.0095(8) 0.0118(8) -0.0006(6) 0.0029(6) -0.0011(7)
N(4) 0.0130(8) 0.0102(8) 0.0128(8) -0.0002(7) 0.0041(7) -0.0029(7)
N(5) 0.0132(8) 0.0104(8) 0.0110(8) 0.0017(7) 0.0022(6) -0.0004(7)
N(6) 0.0145(9) 0.0113(8) 0.0151(8) 0.0001(7) 0.0061(7) -0.0012(7)
N(7) 0.0127(8) 0.0098(8) 0.0113(8) -0.0007(7) 0.0035(6) -0.0017(7)
N(8) 0.0133(8) 0.0128(8) 0.0106(8) -0.0016(7) 0.0034(7) -0.0021(7)
C(1) 0.0142(10) 0.0139(10) 0.0147(10) -0.0009(8) 0.0044(8) 0.0021(8)
C(2) 0.0199(11) 0.0124(10) 0.0234(11) -0.0011(9) 0.0077(9) 0.0009(9)
C(3) 0.0161(10) 0.0095(9) 0.0229(11) -0.0010(8) 0.0057(9) -0.0032(8)
C(4) 0.0134(10) 0.0131(10) 0.0164(10) -0.0024(8) 0.0006(8) 0.0023(8)
C(5) 0.0129(10) 0.0182(11) 0.0235(11) -0.0007(8) 0.0062(8) 0.0067(9)
C(6) 0.0159(10) 0.0144(10) 0.0224(11) 0.0037(8) 0.0104(9) 0.0039(9)
C(7) 0.0117(9) 0.0110(9) 0.0163(10) -0.0023(8) 0.0023(8) 0.0006(8)
C(8) 0.0159(10) 0.0172(10) 0.0130(9) -0.0039(8) -0.0012(8) 0.0034(8)
C(9) 0.0170(10) 0.0174(10) 0.0110(9) -0.0076(8) 0.0029(8) -0.0001(8)
C(10) 0.0106(9) 0.0321(12) 0.0107(9) 0.0037(9) 0.0002(8) -0.0013(9)
C(11) 0.0148(11) 0.0366(13) 0.0155(10) -0.0025(10) 0.0052(9) -0.0031(10)
C(12) 0.0165(11) 0.0461(15) 0.0181(11) -0.0056(11) 0.0045(9) -0.0069(11)
C(13) 0.0142(11) 0.0588(17) 0.0146(11) 0.0078(11) 0.0027(9) -0.0087(11)
C(14) 0.0222(12) 0.0506(16) 0.0122(10) 0.0187(11) 0.0042(9) 0.0028(10)
C(15) 0.0190(11) 0.0361(14) 0.0153(10) 0.0103(10) 0.0070(9) 0.0002(10)
C(16) 0.0291(13) 0.0308(13) 0.0165(11) -0.0107(11) 0.0027(9) -0.0024(10)
C(17) 0.0220(13) 0.078(3) 0.0192(12) 0.0056(14) -0.0020(10) -0.0100(13)
C(18) 0.0430(15) 0.0369(15) 0.0195(12) 0.0139(12) 0.0092(11) 0.0091(10)
B(1) 0.0156(11) 0.0128(11) 0.0147(11) -0.0002(9) 0.0061(9) -0.0023(9)

loop_
_atom_type_symbol
_atom_type_description
_atom_type_scat_dispersion_real
_atom_type_scat_dispersion_imag
_atom_type_scat_source
C C 0.003 0.002
;
International Tables for Crystallography
(1992, Vol. C, Tables 4.2.6.8 and 6.1.1.4)
;
H H 0.000 0.000
;
International Tables for Crystallography
(1992, Vol. C, Table 6.1.1.4)
;
N N 0.006 0.003
;
International Tables for Crystallography
(1992, Vol. C, Tables 4.2.6.8 and 6.1.1.4)
;
B B 0.001 0.001
;
International Tables for Crystallography
(1992, Vol. C, Tables 4.2.6.8 and 6.1.1.4)
;
Cl Cl 0.148 0.159
;
International Tables for Crystallography
(1992, Vol. C, Tables 4.2.6.8 and 6.1.1.4)
;
Ru Ru -1.259 0.836
;
International Tables for Crystallography
(1992, Vol. C, Tables 4.2.6.8 and 6.1.1.4)
;

loop_
_geom_angle_atom_site_label_1
_geom_angle_atom_site_label_2
_geom_angle_atom_site_label_3
_geom_angle
_geom_angle_publ_flag
Cl(1) Ru(1) Cl(2) 91.171(18) yes
Cl(1) Ru(1) N(1) 96.03(6) yes
Cl(1) Ru(1) N(3) 173.02(4) yes
Cl(1) Ru(1) N(5) 90.58(5) yes
Cl(1) Ru(1) N(7) 88.84(5) yes
Cl(2) Ru(1) N(1) 89.23(6) yes
Cl(2) Ru(1) N(3) 89.68(5) yes
Cl(2) Ru(1) N(5) 177.07(5) yes
Cl(2) Ru(1) N(7) 91.93(5) yes
N(1) Ru(1) N(3) 90.90(7) yes
N(1) Ru(1) N(5) 92.92(7) yes
N(1) Ru(1) N(7) 174.97(7) yes
N(3) Ru(1) N(5) 88.30(7) yes
N(3) Ru(1) N(7) 84.21(6) yes
N(5) Ru(1) N(7) 85.76(6) yes
Ru(1) N(1) N(2) 166.41(16) yes
N(1) N(2) C(10) 141.4(2) yes
Ru(1) N(3) N(4) 119.88(12) yes
Ru(1) N(3) C(1) 132.14(14) yes
N(4) N(3) C(1) 107.98(15) yes
N(3) N(4) C(3) 108.93(17) yes
N(3) N(4) B(1) 120.18(15) yes
C(3) N(4) B(1) 130.83(17) yes
Ru(1) N(5) N(6) 119.70(12) yes
Ru(1) N(5) C(4) 132.42(14) yes
N(6) N(5) C(4) 107.63(16) yes
N(5) N(6) C(6) 108.73(15) yes
N(5) N(6) B(1) 119.79(17) yes
C(6) N(6) B(1) 131.48(17) yes
Ru(1) N(7) N(8) 119.50(11) yes
Ru(1) N(7) C(7) 133.43(14) yes
N(8) N(7) C(7) 106.91(15) yes
N(7) N(8) C(9) 108.94(15) yes
N(7) N(8) B(1) 119.71(14) yes
C(9) N(8) B(1) 131.33(17) yes
N(3) C(1) C(2) 109.34(19) yes
C(1) C(2) C(3) 105.24(18) yes
N(4) C(3) C(2) 108.51(18) yes
N(5) C(4) C(5) 110.07(17) yes
C(4) C(5) C(6) 104.82(18) yes
N(6) C(6) C(5) 108.74(19) yes
N(7) C(7) C(8) 110.08(18) yes
C(7) C(8) C(9) 105.12(16) yes
N(8) C(9) C(8) 108.95(18) yes
N(2) C(10) C(11) 120.72(18) yes
N(2) C(10) C(15) 115.14(19) yes
C(11) C(10) C(15) 124.13(18) yes
C(10) C(11) C(12) 116.1(2) yes
C(10) C(11) C(16) 124.11(18) yes
C(12) C(11) C(16) 119.7(2) yes
C(11) C(12) C(13) 121.9(3) yes
C(12) C(13) C(14) 119.10(19) yes
C(12) C(13) C(17) 120.1(3) yes
C(14) C(13) C(17) 120.8(3) yes
C(13) C(14) C(15) 121.8(2) yes
C(10) C(15) C(14) 116.9(2) yes
C(10) C(15) C(18) 121.42(18) yes
C(14) C(15) C(18) 121.7(2) yes
N(4) B(1) N(6) 107.50(15) yes
N(4) B(1) N(8) 107.21(17) yes
N(6) B(1) N(8) 106.50(16) yes
N(3) C(1) H(2) 125.328 no
C(2) C(1) H(2) 125.329 no
C(1) C(2) H(3) 127.378 no
C(3) C(2) H(3) 127.385 no
N(4) C(3) H(4) 125.742 no
C(2) C(3) H(4) 125.744 no
N(5) C(4) H(5) 124.970 no
C(5) C(4) H(5) 124.961 no
C(4) C(5) H(6) 127.590 no
C(6) C(5) H(6) 127.585 no
N(6) C(6) H(7) 125.624 no
C(5) C(6) H(7) 125.632 no
N(7) C(7) H(8) 124.965 no
C(8) C(7) H(8) 124.958 no
C(7) C(8) H(9) 127.437 no
C(9) C(8) H(9) 127.441 no
N(8) C(9) H(10) 125.527 no
C(8) C(9) H(10) 125.525 no
C(11) C(12) H(11) 119.049 no
C(13) C(12) H(11) 119.047 no
C(13) C(14) H(12) 119.119 no
C(15) C(14) H(12) 119.119 no
C(11) C(16) H(13) 109.467 no
C(11) C(16) H(14) 109.469 no
C(11) C(16) H(15) 109.470 no
H(13) C(16) H(14) 109.472 no
H(13) C(16) H(15) 109.477 no
H(14) C(16) H(15) 109.472 no
C(13) C(17) H(16) 109.470 no
C(13) C(17) H(17) 109.476 no
C(13) C(17) H(18) 109.472 no
H(16) C(17) H(17) 109.470 no
H(16) C(17) H(18) 109.468 no
H(17) C(17) H(18) 109.472 no
C(15) C(18) H(19) 109.473 no
C(15) C(18) H(20) 109.472 no
C(15) C(18) H(21) 109.469 no
H(19) C(18) H(20) 109.468 no
H(19) C(18) H(21) 109.474 no
H(20) C(18) H(21) 109.470 no
N(4) B(1) H(1) 109.1(11) no
N(6) B(1) H(1) 112.7(11) no
N(8) B(1) H(1) 113.5(10) no

loop_
_geom_bond_atom_site_label_1
_geom_bond_atom_site_label_2
_geom_bond_distance
_geom_bond_publ_flag
Ru(1) Cl(1) 2.3663(5) yes
Ru(1) Cl(2) 2.3885(6) yes
Ru(1) N(1) 1.7991(14) yes
Ru(1) N(3) 2.0600(16) yes
Ru(1) N(5) 2.0638(17) yes
Ru(1) N(7) 2.0700(14) yes
N(1) N(2) 1.163(2) yes
N(2) C(10) 1.419(3) yes
N(3) N(4) 1.354(3) yes
N(3) C(1) 1.335(3) yes
N(4) C(3) 1.349(3) yes
N(4) B(1) 1.546(3) yes
N(5) N(6) 1.364(3) yes
N(5) C(4) 1.324(3) yes
N(6) C(6) 1.350(3) yes
N(6) B(1) 1.544(3) yes
N(7) N(8) 1.369(3) yes
N(7) C(7) 1.335(3) yes
N(8) C(9) 1.345(3) yes
N(8) B(1) 1.541(3) yes
C(1) C(2) 1.394(3) yes
C(2) C(3) 1.379(4) yes
C(4) C(5) 1.397(3) yes
C(5) C(6) 1.377(3) yes
C(7) C(8) 1.391(3) yes
C(8) C(9) 1.371(3) yes
C(10) C(11) 1.398(4) yes
C(10) C(15) 1.397(3) yes
C(11) C(12) 1.391(3) yes
C(11) C(16) 1.504(3) yes
C(12) C(13) 1.402(4) yes
C(13) C(14) 1.385(4) yes
C(13) C(17) 1.505(3) yes
C(14) C(15) 1.386(3) yes
C(15) C(18) 1.505(4) yes
C(1) H(2) 0.970 no
C(2) H(3) 0.970 no
C(3) H(4) 0.970 no
C(4) H(5) 0.970 no
C(5) H(6) 0.970 no
C(6) H(7) 0.970 no
C(7) H(8) 0.970 no
C(8) H(9) 0.970 no
C(9) H(10) 0.970 no
C(12) H(11) 0.970 no
C(14) H(12) 0.970 no
C(16) H(13) 0.970 no
C(16) H(14) 0.970 no
C(16) H(15) 0.970 no
C(17) H(16) 0.970 no
C(17) H(17) 0.970 no
C(17) H(18) 0.970 no
C(18) H(19) 0.970 no
C(18) H(20) 0.970 no
C(18) H(21) 0.970 no
B(1) H(1) 1.09(2) no

loop_
_geom_contact_atom_site_label_1
_geom_contact_atom_site_label_2
_geom_contact_distance
_geom_contact_publ_flag
_geom_contact_site_symmetry_2
Ru(1) B(1) 3.190(3) no .
Cl(1) C(4) 3.542(2) no .
Cl(1) C(7) 3.4450(19) no .
Cl(1) C(16) 3.542(2) no .
Cl(2) C(1) 3.436(2) no .
Cl(2) C(7) 3.594(2) no .
N(1) C(1) 3.274(3) no .
N(1) C(4) 3.314(3) no .
N(1) C(11) 3.082(3) no .
N(1) C(15) 3.533(3) no .
N(1) C(16) 3.031(3) no .
N(2) N(3) 3.465(3) no .
N(2) C(16) 2.967(3) no .
N(2) C(18) 2.785(3) no .
N(3) N(6) 2.993(3) no .
N(3) N(8) 2.968(3) no .
N(4) N(5) 3.009(3) no .
N(4) N(7) 2.942(2) no .
N(5) N(8) 2.938(2) no .
N(6) N(7) 2.999(3) no .
N(6) C(9) 3.598(3) no .
C(10) C(13) 2.749(3) no .
C(11) C(14) 2.811(4) no .
C(12) C(15) 2.797(4) no .
Cl(1) C(2) 3.448(2) no 1_565
Cl(1) C(3) 3.532(2) no 1_565
Cl(2) C(4) 3.5262(19) no 4_455
N(4) C(17) 3.595(3) no 3_757
N(7) C(8) 3.274(3) no 3_656
N(8) C(7) 3.565(3) no 3_656
N(8) C(8) 3.515(3) no 3_656
C(1) C(13) 3.474(4) no 2_647
C(2) Cl(1) 3.448(2) no 1_545
C(2) C(14) 3.507(4) no 2_647
C(3) Cl(1) 3.532(2) no 1_545
C(4) Cl(2) 3.5262(19) no 4_555
C(6) C(7) 3.573(3) no 2_646
C(7) N(8) 3.565(3) no 3_656
C(7) C(6) 3.573(3) no 2_656
C(7) C(7) 3.543(3) no 3_656
C(7) C(8) 3.230(3) no 3_656
C(7) C(9) 3.239(3) no 3_656
C(8) N(7) 3.274(3) no 3_656
C(8) N(8) 3.515(3) no 3_656
C(8) C(7) 3.230(3) no 3_656
C(8) C(8) 3.490(3) no 3_656
C(9) C(7) 3.239(3) no 3_656
C(13) C(1) 3.474(4) no 2_657
C(14) C(2) 3.507(4) no 2_657
C(17) N(4) 3.595(3) no 3_757
Ru(1) H(2) 3.3594 no .
Ru(1) H(5) 3.3546 no .
Ru(1) H(8) 3.3901 no .
Ru(1) H(15) 3.4020 no .
Cl(1) H(5) 3.3110 no .
Cl(1) H(8) 3.2462 no .
Cl(1) H(13) 3.5696 no .
Cl(1) H(15) 2.7330 no .
Cl(2) H(2) 3.1629 no .
Cl(2) H(8) 3.3419 no .
N(1) H(2) 3.1589 no .
N(1) H(5) 3.2137 no .
N(1) H(13) 3.2380 no .
N(1) H(15) 2.4255 no .
N(1) H(21) 3.3345 no .
N(2) H(2) 3.2974 no .
N(2) H(13) 3.3013 no .
N(2) H(15) 2.6337 no .
N(2) H(19) 3.1146 no .
N(2) H(21) 2.4162 no .
N(3) H(1) 3.40(3) no .
N(3) H(3) 3.1625 no .
N(3) H(4) 3.1339 no .
N(4) H(2) 3.1104 no .
N(4) H(3) 3.1537 no .
N(5) H(1) 3.436(19) no .
N(5) H(6) 3.1652 no .
N(5) H(7) 3.1406 no .
N(6) H(5) 3.1060 no .
N(6) H(6) 3.1563 no .
N(7) H(1) 3.44(2) no .
N(7) H(9) 3.1690 no .
N(7) H(10) 3.1428 no .
N(8) H(8) 3.1089 no .
N(8) H(9) 3.1491 no .
C(1) H(4) 3.1450 no .
C(3) H(1) 2.79(3) no .
C(3) H(2) 3.1419 no .
C(4) H(7) 3.1408 no .
C(4) H(13) 3.3417 no .
C(6) H(1) 2.861(19) no .
C(6) H(5) 3.1362 no .
C(7) H(10) 3.1346 no .
C(9) H(1) 2.865(19) no .
C(9) H(8) 3.1303 no .
C(10) H(11) 3.2503 no .
C(10) H(12) 3.2531 no .
C(10) H(13) 2.9996 no .
C(10) H(14) 3.2914 no .
C(10) H(15) 2.6768 no .
C(10) H(19) 2.9665 no .
C(10) H(20) 3.2681 no .
C(10) H(21) 2.6274 no .
C(12) H(12) 3.2771 no .
C(12) H(13) 2.9304 no .
C(12) H(14) 2.5971 no .
C(12) H(15) 3.2512 no .
C(12) H(16) 2.9541 no .
C(12) H(17) 3.2609 no .
C(12) H(18) 2.6059 no .
C(14) H(11) 3.2740 no .
C(14) H(16) 2.9414 no .
C(14) H(17) 2.6135 no .
C(14) H(18) 3.2555 no .
C(14) H(19) 2.9592 no .
C(14) H(20) 2.6256 no .
C(14) H(21) 3.2605 no .
C(16) H(5) 3.1905 no .
C(16) H(11) 2.6487 no .
C(17) H(11) 2.6671 no .
C(17) H(12) 2.6655 no .
C(18) H(12) 2.6836 no .
B(1) H(4) 2.9518 no .
B(1) H(7) 2.9606 no .
B(1) H(10) 2.9489 no .
H(1) H(4) 2.7255 no .
H(1) H(7) 2.8097 no .
H(1) H(10) 2.8124 no .
H(2) H(3) 2.5437 no .
H(2) H(21) 3.2248 no .
H(3) H(4) 2.5348 no .
H(5) H(6) 2.5448 no .
H(5) H(13) 2.4355 no .
H(5) H(15) 3.1539 no .
H(6) H(7) 2.5342 no .
H(8) H(9) 2.5367 no .
H(9) H(10) 2.5244 no .
H(11) H(13) 3.0071 no .
H(11) H(14) 2.4141 no .
H(11) H(15) 3.5047 no .
H(11) H(16) 3.0401 no .
H(11) H(17) 3.5156 no .
H(11) H(18) 2.4251 no .
H(12) H(16) 3.0175 no .
H(12) H(17) 2.4453 no .
H(12) H(18) 3.5223 no .
H(12) H(19) 3.0548 no .
H(12) H(20) 2.4587 no .
H(12) H(21) 3.5303 no .
Cl(1) H(1) 3.10(3) no 2_656
Cl(1) H(3) 2.8654 no 1_565
Cl(1) H(4) 3.0257 no 1_565
Cl(1) H(6) 2.7564 no 4_455
Cl(1) H(10) 3.2432 no 2_656
Cl(2) H(5) 2.7807 no 4_455
Cl(2) H(6) 3.4660 no 4_455
Cl(2) H(9) 3.2968 no 3_656
Cl(2) H(10) 3.0689 no 3_656
Cl(2) H(13) 2.9687 no 4_455
Cl(2) H(18) 3.4074 no 2_647
Cl(2) H(20) 3.1695 no 2_657
N(1) H(16) 3.4378 no 3_757
N(2) H(16) 3.3922 no 3_757
N(3) H(9) 2.9008 no 3_656
N(3) H(16) 2.8590 no 3_757
N(4) H(9) 3.1495 no 3_656
N(4) H(16) 2.9945 no 3_757
N(4) H(17) 3.4283 no 3_757
N(5) H(1) 3.398(19) no 2_656
N(5) H(12) 3.5061 no 3_757
N(5) H(16) 3.5321 no 3_757
N(5) H(17) 3.2471 no 3_757
N(6) H(4) 3.2248 no 2_656
N(6) H(16) 3.5317 no 3_757
N(6) H(17) 2.9489 no 3_757
N(7) H(1) 3.25(2) no 2_656
N(7) H(9) 3.1849 no 3_656
N(8) H(1) 3.51(2) no 2_656
N(8) H(4) 3.1969 no 2_656
N(8) H(8) 3.4996 no 3_656
N(8) H(9) 3.4349 no 3_656
C(1) H(9) 2.9752 no 3_656
C(1) H(16) 2.9147 no 3_757
C(1) H(17) 3.4757 no 2_647
C(1) H(18) 3.5612 no 2_647
C(2) H(6) 3.4582 no 4_445
C(2) H(9) 3.2874 no 3_656
C(2) H(12) 3.4390 no 2_647
C(2) H(16) 3.1029 no 3_757
C(2) H(17) 3.4509 no 2_647
C(3) H(9) 3.3662 no 3_656
C(3) H(16) 3.1440 no 3_757
C(4) H(8) 3.3546 no 4_555
C(4) H(10) 3.3178 no 2_656
C(4) H(12) 2.8193 no 3_757
C(4) H(17) 3.3264 no 3_757
C(5) H(3) 3.4479 no 4_545
C(5) H(7) 3.2020 no 3_756
C(5) H(8) 2.7021 no 4_555
C(5) H(12) 2.9962 no 3_757
C(5) H(17) 3.1043 no 3_757
C(6) H(4) 3.2120 no 2_656
C(6) H(6) 3.5453 no 3_756
C(6) H(7) 3.3412 no 3_756
C(6) H(8) 3.3267 no 2_646
C(6) H(8) 3.5591 no 4_555
C(6) H(9) 3.5266 no 2_646
C(6) H(17) 2.8594 no 3_757
C(7) H(1) 3.30(2) no 2_656
C(7) H(6) 3.1364 no 4_455
C(7) H(7) 2.7415 no 2_656
C(7) H(9) 3.5106 no 3_656
C(7) H(10) 3.5149 no 3_656
C(8) H(1) 3.59(2) no 2_656
C(8) H(7) 3.0723 no 2_656
C(8) H(8) 3.5256 no 3_656
C(8) H(17) 3.2350 no 4_454
C(8) H(18) 3.3211 no 4_454
C(9) H(4) 3.0866 no 2_656
C(9) H(8) 3.1602 no 3_656
C(9) H(18) 3.4742 no 4_454
C(11) H(2) 3.5421 no 2_657
C(11) H(19) 3.2631 no 2_657
C(11) H(20) 3.2771 no 3_757
C(12) H(2) 2.9738 no 2_657
C(12) H(14) 3.5635 no 3_767
C(12) H(20) 3.3111 no 3_757
C(12) H(21) 3.3174 no 3_757
C(13) H(2) 2.8702 no 2_657
C(13) H(3) 3.4000 no 2_657
C(13) H(21) 3.2805 no 3_757
C(14) H(2) 3.3246 no 2_657
C(14) H(3) 2.8625 no 2_657
C(15) H(3) 3.3597 no 2_657
C(16) H(11) 3.3872 no 3_767
C(16) H(19) 2.8797 no 2_657
C(17) H(2) 3.3285 no 2_657
C(17) H(9) 3.1799 no 4_556
C(18) H(15) 3.2788 no 2_647
B(1) H(4) 3.4735 no 2_656
H(1) Cl(1) 3.10(3) no 2_646
H(1) N(5) 3.398(19) no 2_646
H(1) N(7) 3.25(2) no 2_646
H(1) N(8) 3.51(2) no 2_646
H(1) C(7) 3.30(2) no 2_646
H(1) C(8) 3.59(2) no 2_646
H(1) H(4) 3.4778 no 2_656
H(2) C(11) 3.5421 no 2_647
H(2) C(12) 2.9738 no 2_647
H(2) C(13) 2.8702 no 2_647
H(2) C(14) 3.3246 no 2_647
H(2) C(17) 3.3285 no 2_647
H(2) H(9) 3.3436 no 3_656
H(2) H(11) 3.2166 no 2_647
H(2) H(16) 3.3535 no 3_757
H(2) H(17) 3.3498 no 2_647
H(2) H(18) 3.1364 no 2_647
H(3) Cl(1) 2.8654 no 1_545
H(3) C(5) 3.4479 no 4_445
H(3) C(13) 3.4000 no 2_647
H(3) C(14) 2.8625 no 2_647
H(3) C(15) 3.3597 no 2_647
H(3) H(6) 2.9418 no 4_445
H(3) H(12) 2.6924 no 2_647
H(3) H(17) 3.3234 no 2_647
H(3) H(19) 3.3212 no 2_647
H(4) Cl(1) 3.0257 no 1_545
H(4) N(6) 3.2248 no 2_646
H(4) N(8) 3.1969 no 2_646
H(4) C(6) 3.2120 no 2_646
H(4) C(9) 3.0866 no 2_646
H(4) B(1) 3.4735 no 2_646
H(4) H(1) 3.4778 no 2_646
H(4) H(6) 3.4376 no 4_445
H(4) H(7) 3.2419 no 2_646
H(4) H(10) 3.0219 no 2_646
H(5) Cl(2) 2.7807 no 4_555
H(5) H(8) 3.4806 no 4_555
H(5) H(10) 2.8837 no 2_656
H(5) H(12) 2.7916 no 3_757
H(5) H(20) 3.5676 no 3_757
H(6) Cl(1) 2.7564 no 4_555
H(6) Cl(2) 3.4660 no 4_555
H(6) C(2) 3.4582 no 4_545
H(6) C(6) 3.5453 no 3_756
H(6) C(7) 3.1364 no 4_555
H(6) H(3) 2.9418 no 4_545
H(6) H(4) 3.4376 no 4_545
H(6) H(7) 2.7201 no 3_756
H(6) H(8) 2.2585 no 4_555
H(6) H(12) 3.1142 no 3_757
H(6) H(17) 3.5796 no 3_757
H(7) C(5) 3.2020 no 3_756
H(7) C(6) 3.3412 no 3_756
H(7) C(7) 2.7415 no 2_646
H(7) C(8) 3.0723 no 2_646
H(7) H(4) 3.2419 no 2_656
H(7) H(6) 2.7201 no 3_756
H(7) H(7) 2.9814 no 3_756
H(7) H(8) 2.3831 no 2_646
H(7) H(9) 3.0443 no 2_646
H(7) H(17) 3.1913 no 3_757
H(8) N(8) 3.4996 no 3_656
H(8) C(4) 3.3546 no 4_455
H(8) C(5) 2.7021 no 4_455
H(8) C(6) 3.3267 no 2_656
H(8) C(6) 3.5591 no 4_455
H(8) C(8) 3.5256 no 3_656
H(8) C(9) 3.1602 no 3_656
H(8) H(5) 3.4806 no 4_455
H(8) H(6) 2.2585 no 4_455
H(8) H(7) 2.3831 no 2_656
H(8) H(10) 3.2100 no 3_656
H(9) Cl(2) 3.2968 no 3_656
H(9) N(3) 2.9008 no 3_656
H(9) N(4) 3.1495 no 3_656
H(9) N(7) 3.1849 no 3_656
H(9) N(8) 3.4349 no 3_656
H(9) C(1) 2.9752 no 3_656
H(9) C(2) 3.2874 no 3_656
H(9) C(3) 3.3662 no 3_656
H(9) C(6) 3.5266 no 2_656
H(9) C(7) 3.5106 no 3_656
H(9) C(17) 3.1799 no 4_454
H(9) H(2) 3.3436 no 3_656
H(9) H(7) 3.0443 no 2_656
H(9) H(17) 2.6683 no 4_454
H(9) H(18) 2.8137 no 4_454
H(10) Cl(1) 3.2432 no 2_646
H(10) Cl(2) 3.0689 no 3_656
H(10) C(4) 3.3178 no 2_646
H(10) C(7) 3.5149 no 3_656
H(10) H(4) 3.0219 no 2_656
H(10) H(5) 2.8837 no 2_646
H(10) H(8) 3.2100 no 3_656
H(10) H(18) 3.1161 no 4_454
H(11) C(16) 3.3872 no 3_767
H(11) H(2) 3.2166 no 2_657
H(11) H(11) 3.1455 no 3_767
H(11) H(13) 3.3067 no 3_767
H(11) H(14) 2.6449 no 3_767
H(11) H(20) 3.5023 no 3_757
H(11) H(21) 3.5069 no 3_757
H(12) N(5) 3.5061 no 3_757
H(12) C(2) 3.4390 no 2_657
H(12) C(4) 2.8193 no 3_757
H(12) C(5) 2.9962 no 3_757
H(12) H(3) 2.6924 no 2_657
H(12) H(5) 2.7916 no 3_757
H(12) H(6) 3.1142 no 3_757
H(13) Cl(2) 2.9687 no 4_555
H(13) H(11) 3.3067 no 3_767
H(13) H(18) 3.5472 no 3_767
H(13) H(20) 3.0000 no 3_757
H(14) C(12) 3.5635 no 3_767
H(14) H(11) 2.6449 no 3_767
H(14) H(18) 3.3742 no 3_767
H(14) H(19) 2.7987 no 2_657
H(15) C(18) 3.2788 no 2_657
H(15) H(19) 2.3457 no 2_657
H(15) H(20) 3.5341 no 2_657
H(16) N(1) 3.4378 no 3_757
H(16) N(2) 3.3922 no 3_757
H(16) N(3) 2.8590 no 3_757
H(16) N(4) 2.9945 no 3_757
H(16) N(5) 3.5321 no 3_757
H(16) N(6) 3.5317 no 3_757
H(16) C(1) 2.9147 no 3_757
H(16) C(2) 3.1029 no 3_757
H(16) C(3) 3.1440 no 3_757
H(16) H(2) 3.3535 no 3_757
H(16) H(21) 3.0117 no 3_757
H(17) N(4) 3.4283 no 3_757
H(17) N(5) 3.2471 no 3_757
H(17) N(6) 2.9489 no 3_757
H(17) C(1) 3.4757 no 2_657
H(17) C(2) 3.4509 no 2_657
H(17) C(4) 3.3264 no 3_757
H(17) C(5) 3.1043 no 3_757
H(17) C(6) 2.8594 no 3_757
H(17) C(8) 3.2350 no 4_556
H(17) H(2) 3.3498 no 2_657
H(17) H(3) 3.3234 no 2_657
H(17) H(6) 3.5796 no 3_757
H(17) H(7) 3.1913 no 3_757
H(17) H(9) 2.6683 no 4_556
H(18) Cl(2) 3.4074 no 2_657
H(18) C(1) 3.5612 no 2_657
H(18) C(8) 3.3211 no 4_556
H(18) C(9) 3.4742 no 4_556
H(18) H(2) 3.1364 no 2_657
H(18) H(9) 2.8137 no 4_556
H(18) H(10) 3.1161 no 4_556
H(18) H(13) 3.5472 no 3_767
H(18) H(14) 3.3742 no 3_767
H(19) C(11) 3.2631 no 2_647
H(19) C(16) 2.8797 no 2_647
H(19) H(3) 3.3212 no 2_657
H(19) H(14) 2.7987 no 2_647
H(19) H(15) 2.3457 no 2_647
H(20) Cl(2) 3.1695 no 2_647
H(20) C(11) 3.2771 no 3_757
H(20) C(12) 3.3111 no 3_757
H(20) H(5) 3.5676 no 3_757
H(20) H(11) 3.5023 no 3_757
H(20) H(13) 3.0000 no 3_757
H(20) H(15) 3.5341 no 2_647
H(21) C(12) 3.3174 no 3_757
H(21) C(13) 3.2805 no 3_757
H(21) H(11) 3.5069 no 3_757
H(21) H(16) 3.0117 no 3_757

loop_
_geom_torsion_atom_site_label_1
_geom_torsion_atom_site_label_2
_geom_torsion_atom_site_label_3
_geom_torsion_atom_site_label_4
_geom_torsion
_geom_torsion_publ_flag
Cl(1) Ru(1) N(5) N(6) -135.39(10) no
Cl(1) Ru(1) N(5) C(4) 51.31(13) no
Cl(1) Ru(1) N(7) N(8) 130.97(10) no
Cl(1) Ru(1) N(7) C(7) -43.80(14) no
Cl(2) Ru(1) N(3) N(4) 138.19(9) no
Cl(2) Ru(1) N(3) C(1) -41.58(12) no
Cl(2) Ru(1) N(7) N(8) -137.90(10) no
Cl(2) Ru(1) N(7) C(7) 47.33(14) no
N(1) Ru(1) N(3) N(4) -132.59(11) no
N(1) Ru(1) N(3) C(1) 47.64(13) no
N(1) Ru(1) N(5) N(6) 128.54(11) no
N(1) Ru(1) N(5) C(4) -44.76(14) no
N(3) Ru(1) N(5) N(6) 37.72(10) no
N(3) Ru(1) N(5) C(4) -135.58(13) no
N(5) Ru(1) N(3) N(4) -39.69(10) no
N(5) Ru(1) N(3) C(1) 140.53(12) no
N(3) Ru(1) N(7) N(8) -48.41(11) no
N(3) Ru(1) N(7) C(7) 136.81(15) no
N(7) Ru(1) N(3) N(4) 46.22(10) no
N(7) Ru(1) N(3) C(1) -133.56(13) no
N(5) Ru(1) N(7) N(8) 40.30(11) no
N(5) Ru(1) N(7) C(7) -134.47(15) no
N(7) Ru(1) N(5) N(6) -46.60(10) no
N(7) Ru(1) N(5) C(4) 140.10(13) no
N(1) N(2) C(10) C(11) 7.9(4) no
N(1) N(2) C(10) C(15) -173.0(3) no
Ru(1) N(3) N(4) C(3) -179.55(8) no
Ru(1) N(3) N(4) B(1) -2.05(18) no
Ru(1) N(3) C(1) C(2) 179.87(9) no
N(4) N(3) C(1) C(2) 0.07(18) no
C(1) N(3) N(4) C(3) 0.28(17) no
C(1) N(3) N(4) B(1) 177.78(13) no
N(3) N(4) C(3) C(2) -0.53(18) no
N(3) N(4) B(1) N(6) 58.1(2) no
N(3) N(4) B(1) N(8) -56.11(19) no
C(3) N(4) B(1) N(6) -125.06(19) no
C(3) N(4) B(1) N(8) 120.77(19) no
B(1) N(4) C(3) C(2) -177.67(16) no
Ru(1) N(5) N(6) C(6) -174.87(8) no
Ru(1) N(5) N(6) B(1) 5.67(18) no
Ru(1) N(5) C(4) C(5) 173.33(10) no
N(6) N(5) C(4) C(5) -0.57(19) no
C(4) N(5) N(6) C(6) -0.05(17) no
C(4) N(5) N(6) B(1) -179.52(13) no
N(5) N(6) C(6) C(5) 0.65(19) no
N(5) N(6) B(1) N(4) -60.03(19) no
N(5) N(6) B(1) N(8) 54.6(2) no
C(6) N(6) B(1) N(4) 120.6(2) no
C(6) N(6) B(1) N(8) -124.72(19) no
B(1) N(6) C(6) C(5) -179.96(16) no
Ru(1) N(7) N(8) C(9) -175.45(9) no
Ru(1) N(7) N(8) B(1) 6.2(2) no
Ru(1) N(7) C(7) C(8) 174.31(11) no
N(8) N(7) C(7) C(8) -0.9(2) no
C(7) N(7) N(8) C(9) 0.59(19) no
C(7) N(7) N(8) B(1) -177.75(14) no
N(7) N(8) C(9) C(8) -0.0(2) no
N(7) N(8) B(1) N(4) 53.2(2) no
N(7) N(8) B(1) N(6) -61.6(3) no
C(9) N(8) B(1) N(4) -124.7(2) no
C(9) N(8) B(1) N(6) 120.5(2) no
B(1) N(8) C(9) C(8) 178.06(18) no
N(3) C(1) C(2) C(3) -0.4(2) no
C(1) C(2) C(3) N(4) 0.6(2) no
N(5) C(4) C(5) C(6) 0.9(2) no
C(4) C(5) C(6) N(6) -1.0(2) no
N(7) C(7) C(8) C(9) 0.9(3) no
C(7) C(8) C(9) N(8) -0.5(3) no
N(2) C(10) C(11) C(12) 179.53(17) no
N(2) C(10) C(11) C(16) -1.7(4) no
N(2) C(10) C(15) C(14) 178.62(17) no
N(2) C(10) C(15) C(18) -1.4(3) no
C(11) C(10) C(15) C(14) -2.3(4) no
C(11) C(10) C(15) C(18) 177.72(19) no
C(15) C(10) C(11) C(12) 0.5(4) no
C(15) C(10) C(11) C(16) 179.3(2) no
C(10) C(11) C(12) C(13) 1.5(4) no
C(16) C(11) C(12) C(13) -177.38(19) no
C(11) C(12) C(13) C(14) -1.6(4) no
C(11) C(12) C(13) C(17) 177.6(2) no
C(12) C(13) C(14) C(15) -0.4(4) no
C(17) C(13) C(14) C(15) -179.5(2) no
C(13) C(14) C(15) C(10) 2.2(4) no
C(13) C(14) C(15) C(18) -177.8(2) no
